data_1551264
loop_
_publ_author_name
'Alexandros P. Katsoulidis'
'Dmytro Antypov'
'George F. S. Whitehead'
'Elliot J. Carrington'
'Dave J. Adams'
'Neil G. Berry'
'George R. Darling'
'Matthew S. Dyer'
'Matthew J. Rosseinsky'

_publ_section_title
;
 Chemical control of structure and guest uptake by a conformationally
 mobile porous material
;
_journal_name_full Nature
_journal_page_first 213
_journal_page_last 217
_journal_paper_doi 10.1038/s41586-018-0820-9
_journal_volume 565
_journal_year 2019
_chemical_absolute_configuration rm
_chemical_formula_moiety 'C10 H13 N5 O4 Zn, 0.91(C3 H7 N O)'
_chemical_formula_sum 'C12.73 H19.38 N5.91 O4.91 Zn'
_chemical_formula_weight 399.21
_chemical_name_systematic Zn-GGH
_space_group_crystal_system monoclinic
_space_group_IT_number 4
_space_group_name_Hall 'P 2yb'
_space_group_name_H-M_alt 'P 1 21 1'
_atom_sites_solution_hydrogens geom
_cell_angle_alpha 90
_cell_angle_beta 112.735(8)
_cell_angle_gamma 90
_cell_formula_units_Z 2
_cell_length_a 9.6261(6)
_cell_length_b 9.0444(5)
_cell_length_c 11.6284(10)
_cell_measurement_reflns_used 8514
_cell_measurement_temperature 300
_cell_measurement_theta_max 32.5120
_cell_measurement_theta_min 2.3250
_cell_volume 933.73(12)
_computing_molecular_graphics 'Olex2 (Dolomanov et al., 2009)'
_computing_publication_material 'Olex2 (Dolomanov et al., 2009)'
_computing_structure_refinement 'ShelXL (Sheldrick, 2015)'
_diffrn_ambient_temperature 300
_diffrn_detector 'CCD plate'
_diffrn_measured_fraction_theta_full 0.994
_diffrn_measured_fraction_theta_max 0.996
_diffrn_measurement_device_type 'dtrek-CrysAlisPro-abstract goniometer imported rigaku-d*trek images'
_diffrn_measurement_method '\w scans'
_diffrn_radiation_type MoK\a
_diffrn_radiation_wavelength 0.71073
_diffrn_reflns_av_R_equivalents 0.0440
_diffrn_reflns_av_unetI/netI 0.0473
_diffrn_reflns_Laue_measured_fraction_full 0.994
_diffrn_reflns_Laue_measured_fraction_max 0.996
_diffrn_reflns_limit_h_max 13
_diffrn_reflns_limit_h_min -13
_diffrn_reflns_limit_k_max 12
_diffrn_reflns_limit_k_min -10
_diffrn_reflns_limit_l_max 15
_diffrn_reflns_limit_l_min -16
_diffrn_reflns_number 13803
_diffrn_reflns_point_group_measured_fraction_full 0.995
_diffrn_reflns_point_group_measured_fraction_max 0.997
_diffrn_reflns_theta_full 26.000
_diffrn_reflns_theta_max 30.503
_diffrn_reflns_theta_min 2.346
_diffrn_source 'Enhance (Mo) X-ray Source'
_exptl_absorpt_coefficient_mu 1.348
_exptl_absorpt_correction_T_max 1.000
_exptl_absorpt_correction_T_min 0.75492
_exptl_absorpt_correction_type multi-scan
_exptl_absorpt_process_details
;
CrysAlisPro, Agilent Technologies,
Version 1.171.37.34 (release 22-05-2014 CrysAlis171 .NET)
(compiled May 22 2014,16:03:01)
Empirical absorption correction using spherical harmonics,
 implemented in SCALE3 ABSPACK scaling algorithm.
;
_exptl_crystal_colour 'clear yellow'
_exptl_crystal_colour_lustre clear
_exptl_crystal_colour_primary yellow
_exptl_crystal_density_diffrn 1.420
_exptl_crystal_description irregular
_exptl_crystal_F_000 413
_exptl_crystal_size_max 0.3
_exptl_crystal_size_mid 0.3
_exptl_crystal_size_min 0.02
_refine_diff_density_max 1.593
_refine_diff_density_min -0.479
_refine_diff_density_rms 0.105
_refine_ls_abs_structure_details
;
 Refined as an inversion twin.
;
_refine_ls_abs_structure_Flack 0.02(3)
_refine_ls_extinction_coef .
_refine_ls_extinction_method none
_refine_ls_goodness_of_fit_ref 1.052
_refine_ls_hydrogen_treatment constr
_refine_ls_matrix_type full
_refine_ls_number_parameters 203
_refine_ls_number_reflns 5203
_refine_ls_number_restraints 15
_refine_ls_restrained_S_all 1.067
_refine_ls_R_factor_all 0.0788
_refine_ls_R_factor_gt 0.0598
_refine_ls_shift/su_max 0.001
_refine_ls_shift/su_mean 0.000
_refine_ls_structure_factor_coef Fsqd
_refine_ls_weighting_details 'w=1/[\s^2^(Fo^2^)+(0.1093P)^2^] where P=(Fo^2^+2Fc^2^)/3'
_refine_ls_weighting_scheme calc
_refine_ls_wR_factor_gt 0.1535
_refine_ls_wR_factor_ref 0.1647
_reflns_Friedel_coverage 0.891
_reflns_Friedel_fraction_full 0.995
_reflns_Friedel_fraction_max 0.997
_reflns_number_gt 4107
_reflns_number_total 5203
_reflns_threshold_expression 'I > 2\s(I)'
_cod_data_source_file 1000001.cif
_cod_data_source_block PCOD1000001
_cod_database_code 1551264
_shelx_space_group_comment
;
The symmetry employed for this shelxl refinement is uniquely defined
by the following loop, which should always be used as a source of
symmetry information in preference to the above space-group names.
They are only intended as comments.
;
_shelx_estimated_absorpt_t_max 0.974
_shelx_estimated_absorpt_t_min 0.688
_olex2_refinement_description
;
1. Twinned data refinement
 Scales: 0.98(3)
 0.02(3)
2. Fixed Uiso
 At 1.2 times of:
  All C(H) groups, All C(H,H) groups, All N(H) groups, All N(H,H) groups
 At 1.5 times of:
  All C(H,H,H) groups
3. Restrained distances
 O2-C6
 2.8 with sigma of 0.02
 N5-C6
 1.45 with sigma of 0.02
 C10-C6
 2.5 with sigma of 0.02
 N5-C10
 1.45 with sigma of 0.02
 C6-C3
 2.5 with sigma of 0.02
 C10-C3
 2.45 with sigma of 0.02
 N5-C3
 1.35 with sigma of 0.02
 C3-O2
 1.2 with sigma of 0.02
4. Restrained planarity
 O2, C3, N5, C10, C6
 with sigma of 0.05
5. Uiso/Uaniso restraints and constraints
O2 \\sim C3 \\sim N5 \\sim C6 \\sim C10: within 2A with sigma of 0.01 and sigma
for terminal atoms of 0.02
6. Others
 Sof(O2)=Sof(C3)=Sof(H3)=Sof(N5)=Sof(C6)=Sof(H6A)=Sof(H6B)=Sof(H6C)=Sof(C10)=
 Sof(H10A)=Sof(H10B)=Sof(H10C)=FVAR(1)
7.a Ternary CH refined with riding coordinates:
 C00B(H00B)
7.b Secondary CH2 refined with riding coordinates:
 N00D(H00A,H00D), C00F(H00E,H00F), C00H(H00G,H00H), C00J(H00I,H00J)
7.c Me refined with riding coordinates:
 C6(H6A,H6B,H6C), C10(H10A,H10B,H10C)
7.d Aromatic/amide H refined with riding coordinates:
 N005(H005), C009(H009), C00C(H00C), N00K(H00K), C3(H3)
;

loop_
_space_group_symop_operation_xyz
'x, y, z'
'-x, y+1/2, -z'

loop_
_atom_site_label
_atom_site_type_symbol
_atom_site_fract_x
_atom_site_fract_y
_atom_site_fract_z
_atom_site_U_iso_or_equiv
_atom_site_adp_type
_atom_site_occupancy
_atom_site_site_symmetry_order
_atom_site_calc_flag
_atom_site_refinement_flags_posn
_atom_site_refinement_flags_adp
_atom_site_refinement_flags_occupancy
_atom_site_disorder_assembly
_atom_site_disorder_group
Zn01 Zn 1.13890(5) 0.42591(9) -0.07430(5) 0.03421(19) Uani 1 1 d . . . . .
O002 O 1.3456(4) 0.4913(5) -0.0080(5) 0.0492(12) Uani 1 1 d . . . . .
O003 O 1.3014(5) 0.7253(6) -0.0619(7) 0.0648(16) Uani 1 1 d . . . . .
N004 N 1.8587(5) 0.7388(5) -0.0182(5) 0.0389(11) Uani 1 1 d . . . . .
N005 N 1.6461(5) 0.5330(5) 0.1059(5) 0.0374(10) Uani 1 1 d . . . . .
H005 H 1.6639 0.4498 0.0784 0.045 Uiso 1 1 calc R . . . .
C006 C 1.3864(5) 0.6222(6) -0.0199(6) 0.0339(11) Uani 1 1 d . . . . .
O007 O 1.6809(8) 0.6723(6) 0.2731(6) 0.0679(15) Uani 1 1 d . . . . .
C008 C 1.7512(5) 0.6355(6) -0.0798(6) 0.0352(12) Uani 1 1 d . . . . .
C009 C 1.8221(6) 0.5209(7) -0.1142(6) 0.0392(12) Uani 1 1 d . . . . .
H009 H 1.7763 0.4356 -0.1566 0.047 Uiso 1 1 calc R . . . .
N00A N 1.9746(5) 0.5559(6) -0.0743(6) 0.0414(12) Uani 1 1 d . . . . .
C00B C 1.5560(5) 0.6447(6) 0.0170(6) 0.0333(11) Uani 1 1 d . . . . .
H00B H 1.5832 0.7423 0.0560 0.040 Uiso 1 1 calc R . . . .
C00C C 1.9883(8) 0.6850(9) -0.0184(8) 0.0428(18) Uani 1 1 d . . . . .
H00C H 2.0797 0.7343 0.0177 0.051 Uiso 1 1 calc R . . . .
N00D N 2.0792(8) 0.3597(7) 0.7462(6) 0.0579(16) Uani 1 1 d . . . . .
H00A H 2.1608 0.3228 0.7383 0.069 Uiso 1 1 calc R . . . .
H00D H 2.0135 0.2860 0.7323 0.069 Uiso 1 1 calc R . . . .
C00E C 1.6991(8) 0.5565(7) 0.2240(7) 0.0481(15) Uani 1 1 d . . . . .
C00F C 1.5883(6) 0.6432(8) -0.1016(6) 0.0407(13) Uani 1 1 d . . . . .
H00E H 1.5374 0.5590 -0.1518 0.049 Uiso 1 1 calc R . . . .
H00F H 1.5458 0.7318 -0.1491 0.049 Uiso 1 1 calc R . . . .
O00G O 1.9754(14) 0.2678(9) 0.5014(7) 0.124(4) Uani 1 1 d . . . . .
C00H C 1.7939(12) 0.4291(14) 0.3025(7) 0.082(3) Uani 1 1 d . . . . .
H00G H 1.7301 0.3451 0.2997 0.098 Uiso 1 1 calc R . . . .
H00H H 1.8688 0.3985 0.2705 0.098 Uiso 1 1 calc R . . . .
C00I C 1.9510(10) 0.3959(9) 0.5194(8) 0.067(2) Uani 1 1 d . . . . .
C00J C 2.0147(13) 0.4680(9) 0.6494(8) 0.076(3) Uani 1 1 d . . . . .
H00I H 2.0912 0.5397 0.6529 0.091 Uiso 1 1 calc R . . . .
H00J H 1.9346 0.5202 0.6634 0.091 Uiso 1 1 calc R . . . .
N00K N 1.8667(11) 0.4823(9) 0.4291(7) 0.086(3) Uani 1 1 d . . . . .
H00K H 1.8542 0.5729 0.4454 0.103 Uiso 1 1 calc R . . . .
O2 O 1.216(2) 0.706(2) 0.3202(18) 0.219(10) Uiso 0.91(3) 1 d D U P A -1
C3 C 1.254(3) 0.580(3) 0.304(3) 0.284(14) Uiso 0.91(3) 1 d D U P A -1
H3 H 1.2259 0.5466 0.2231 0.341 Uiso 0.91(3) 1 calc R . P A -1
N5 N 1.333(2) 0.488(3) 0.398(2) 0.230(12) Uiso 0.91(3) 1 d D U P A -1
C6 C 1.387(4) 0.524(4) 0.527(2) 0.298(19) Uiso 0.91(3) 1 d D U P A -1
H6A H 1.4398 0.4401 0.5748 0.447 Uiso 0.91(3) 1 calc R . P A -1
H6B H 1.4547 0.6065 0.5433 0.447 Uiso 0.91(3) 1 calc R . P A -1
H6C H 1.3041 0.5486 0.5493 0.447 Uiso 0.91(3) 1 calc R . P A -1
C10 C 1.384(4) 0.352(4) 0.369(4) 0.35(2) Uiso 0.91(3) 1 d D U P A -1
H10A H 1.4381 0.2987 0.4452 0.526 Uiso 0.91(3) 1 calc R . P A -1
H10B H 1.2993 0.2940 0.3175 0.526 Uiso 0.91(3) 1 calc R . P A -1
H10C H 1.4494 0.3698 0.3262 0.526 Uiso 0.91(3) 1 calc R . P A -1

loop_
_atom_site_aniso_label
_atom_site_aniso_U_11
_atom_site_aniso_U_22
_atom_site_aniso_U_33
_atom_site_aniso_U_23
_atom_site_aniso_U_13
_atom_site_aniso_U_12
Zn01 0.0232(2) 0.0268(3) 0.0578(4) -0.0009(3) 0.0214(2) 0.0001(3)
O002 0.0241(17) 0.029(2) 0.095(4) 0.007(2) 0.024(2) -0.0024(15)
O003 0.029(2) 0.039(3) 0.130(5) 0.022(3) 0.035(3) 0.0062(18)
N004 0.027(2) 0.026(2) 0.073(4) -0.003(2) 0.029(2) 0.0011(16)
N005 0.028(2) 0.027(2) 0.056(3) 0.000(2) 0.015(2) -0.0016(17)
C006 0.024(2) 0.026(3) 0.056(3) 0.004(2) 0.020(2) -0.0002(18)
O007 0.098(5) 0.042(3) 0.060(3) -0.004(2) 0.026(3) 0.003(3)
C008 0.023(2) 0.032(3) 0.055(4) 0.003(2) 0.020(2) 0.0021(19)
C009 0.024(2) 0.032(3) 0.065(4) -0.005(2) 0.021(2) -0.0019(19)
N00A 0.024(2) 0.029(2) 0.075(4) -0.003(2) 0.023(2) 0.0026(17)
C00B 0.021(2) 0.024(2) 0.057(3) 0.004(2) 0.018(2) -0.0017(17)
C00C 0.023(2) 0.036(3) 0.074(5) -0.013(3) 0.025(3) -0.004(2)
N00D 0.076(4) 0.045(3) 0.049(4) 0.000(3) 0.019(3) 0.010(3)
C00E 0.047(3) 0.036(3) 0.055(4) 0.002(3) 0.013(3) -0.003(3)
C00F 0.021(2) 0.047(3) 0.056(4) 0.005(3) 0.017(2) 0.004(2)
O00G 0.203(10) 0.068(5) 0.057(4) -0.007(3) 0.004(5) 0.048(6)
C00H 0.113(7) 0.053(4) 0.049(4) -0.002(5) -0.002(4) 0.025(7)
C00I 0.074(5) 0.048(5) 0.066(5) 0.008(3) 0.013(4) 0.009(3)
C00J 0.104(7) 0.048(5) 0.057(5) 0.003(3) 0.012(5) 0.004(4)
N00K 0.104(6) 0.056(4) 0.060(5) -0.002(3) -0.009(4) 0.011(4)

loop_
_atom_type_symbol
_atom_type_description
_atom_type_scat_dispersion_real
_atom_type_scat_dispersion_imag
_atom_type_scat_source
C C 0.0033 0.0016 'International Tables Vol C Tables 4.2.6.8 and 6.1.1.4'
H H 0.0000 0.0000 'International Tables Vol C Tables 4.2.6.8 and 6.1.1.4'
N N 0.0061 0.0033 'International Tables Vol C Tables 4.2.6.8 and 6.1.1.4'
O O 0.0106 0.0060 'International Tables Vol C Tables 4.2.6.8 and 6.1.1.4'
Zn Zn 0.2839 1.4301 'International Tables Vol C Tables 4.2.6.8 and 6.1.1.4'

loop_
_geom_angle_atom_site_label_1
_geom_angle_atom_site_label_2
_geom_angle_atom_site_label_3
_geom_angle
_geom_angle_site_symmetry_1
_geom_angle_site_symmetry_3
O002 Zn01 N004 104.40(19) . 2_845
O002 Zn01 N00A 121.4(2) . 1_455
O002 Zn01 N00D 109.9(3) . 1_454
N004 Zn01 N00D 104.1(3) 2_845 1_454
N00A Zn01 N004 110.3(2) 1_455 2_845
N00A Zn01 N00D 105.6(3) 1_455 1_454
C006 O002 Zn01 123.8(4) . .
C008 N004 Zn01 134.9(3) . 2_855
C00C N004 Zn01 119.4(4) . 2_855
C00C N004 C008 105.5(5) . .
C00B N005 H005 119.3 . .
C00E N005 H005 119.3 . .
C00E N005 C00B 121.4(5) . .
O002 C006 C00B 115.7(4) . .
O003 C006 O002 124.9(5) . .
O003 C006 C00B 119.4(5) . .
N004 C008 C009 107.7(4) . .
N004 C008 C00F 126.1(5) . .
C009 C008 C00F 126.2(5) . .
C008 C009 H009 126.0 . .
C008 C009 N00A 107.9(5) . .
N00A C009 H009 126.0 . .
C009 N00A Zn01 127.3(4) . 1_655
C00C N00A Zn01 126.9(4) . 1_655
C00C N00A C009 104.9(5) . .
N005 C00B C006 112.4(4) . .
N005 C00B H00B 108.3 . .
N005 C00B C00F 111.0(5) . .
C006 C00B H00B 108.3 . .
C00F C00B C006 108.2(5) . .
C00F C00B H00B 108.3 . .
N004 C00C H00C 123.0 . .
N00A C00C N004 114.0(6) . .
N00A C00C H00C 123.0 . .
Zn01 N00D H00A 107.8 1_656 .
Zn01 N00D H00D 107.8 1_656 .
H00A N00D H00D 107.2 . .
C00J N00D Zn01 117.9(5) . 1_656
C00J N00D H00A 107.8 . .
C00J N00D H00D 107.8 . .
N005 C00E C00H 114.3(6) . .
O007 C00E N005 124.4(7) . .
O007 C00E C00H 121.2(7) . .
C008 C00F C00B 114.6(5) . .
C008 C00F H00E 108.6 . .
C008 C00F H00F 108.6 . .
C00B C00F H00E 108.6 . .
C00B C00F H00F 108.6 . .
H00E C00F H00F 107.6 . .
C00E C00H H00G 110.2 . .
C00E C00H H00H 110.2 . .
H00G C00H H00H 108.5 . .
N00K C00H C00E 107.4(8) . .
N00K C00H H00G 110.2 . .
N00K C00H H00H 110.2 . .
O00G C00I C00J 122.8(8) . .
O00G C00I N00K 122.1(9) . .
N00K C00I C00J 115.0(8) . .
N00D C00J C00I 111.5(7) . .
N00D C00J H00I 109.3 . .
N00D C00J H00J 109.3 . .
C00I C00J H00I 109.3 . .
C00I C00J H00J 109.3 . .
H00I C00J H00J 108.0 . .
C00H N00K H00K 119.2 . .
C00I N00K C00H 121.6(8) . .
C00I N00K H00K 119.2 . .
O2 C3 H3 118.1 . .
O2 C3 N5 124(2) . .
N5 C3 H3 118.1 . .
C3 N5 C6 125(2) . .
C3 N5 C10 119(2) . .
C6 N5 C10 115(2) . .
N5 C6 H6A 109.5 . .
N5 C6 H6B 109.5 . .
N5 C6 H6C 109.5 . .
H6A C6 H6B 109.5 . .
H6A C6 H6C 109.5 . .
H6B C6 H6C 109.5 . .
N5 C10 H10A 109.5 . .
N5 C10 H10B 109.5 . .
N5 C10 H10C 109.5 . .
H10A C10 H10B 109.5 . .
H10A C10 H10C 109.5 . .
H10B C10 H10C 109.5 . .

loop_
_geom_bond_atom_site_label_1
_geom_bond_atom_site_label_2
_geom_bond_distance
_geom_bond_site_symmetry_2
Zn01 O002 1.928(4) .
Zn01 N004 2.001(5) 2_845
Zn01 N00A 1.971(4) 1_455
Zn01 N00D 2.030(6) 1_454
O002 C006 1.272(7) .
O003 C006 1.212(7) .
N004 Zn01 2.001(5) 2_855
N004 C008 1.372(7) .
N004 C00C 1.340(8) .
N005 H005 0.8600 .
N005 C00B 1.466(7) .
N005 C00E 1.284(9) .
C006 C00B 1.533(7) .
O007 C00E 1.238(9) .
C008 C009 1.383(8) .
C008 C00F 1.490(7) .
C009 H009 0.9300 .
C009 N00A 1.393(7) .
N00A Zn01 1.971(4) 1_655
N00A C00C 1.317(10) .
C00B H00B 0.9800 .
C00B C00F 1.526(9) .
C00C H00C 0.9300 .
N00D Zn01 2.030(6) 1_656
N00D H00A 0.8900 .
N00D H00D 0.8900 .
N00D C00J 1.440(10) .
C00E C00H 1.533(11) .
C00F H00E 0.9700 .
C00F H00F 0.9700 .
O00G C00I 1.217(11) .
C00H H00G 0.9700 .
C00H H00H 0.9700 .
C00H N00K 1.446(11) .
C00I C00J 1.540(12) .
C00I N00K 1.309(11) .
C00J H00I 0.9700 .
C00J H00J 0.9700 .
N00K H00K 0.8600 .
O2 C3 1.23(2) .
C3 H3 0.9300 .
C3 N5 1.35(2) .
N5 C6 1.42(2) .
N5 C10 1.42(2) .
C6 H6A 0.9600 .
C6 H6B 0.9600 .
C6 H6C 0.9600 .
C10 H10A 0.9600 .
C10 H10B 0.9600 .
C10 H10C 0.9600 .

loop_
_geom_torsion_atom_site_label_1
_geom_torsion_atom_site_label_2
_geom_torsion_atom_site_label_3
_geom_torsion_atom_site_label_4
_geom_torsion
_geom_torsion_site_symmetry_1
_geom_torsion_site_symmetry_2
_geom_torsion_site_symmetry_3
_geom_torsion_site_symmetry_4
Zn01 O002 C006 O003 8.3(10) . . . .
Zn01 O002 C006 C00B -168.8(4) . . . .
Zn01 N004 C008 C009 -173.8(5) 2_855 . . .
Zn01 N004 C008 C00F 4.2(10) 2_855 . . .
Zn01 N004 C00C N00A 175.2(5) 2_855 . . .
Zn01 N00A C00C N004 -170.4(5) 1_655 . . .
Zn01 N00D C00J C00I -170.3(7) 1_656 . . .
O002 C006 C00B N005 -24.0(8) . . . .
O002 C006 C00B C00F 99.0(6) . . . .
O003 C006 C00B N005 158.8(6) . . . .
O003 C006 C00B C00F -78.2(7) . . . .
N004 C008 C009 N00A -0.7(7) . . . .
N004 C008 C00F C00B -61.9(8) . . . .
N005 C00B C00F C008 -45.2(7) . . . .
N005 C00E C00H N00K 169.9(8) . . . .
C006 C00B C00F C008 -169.1(5) . . . .
O007 C00E C00H N00K -8.3(13) . . . .
C008 N004 C00C N00A -0.2(9) . . . .
C008 C009 N00A Zn01 170.7(5) . . . 1_655
C008 C009 N00A C00C 0.6(8) . . . .
C009 C008 C00F C00B 115.7(7) . . . .
C009 N00A C00C N004 -0.2(9) . . . .
C00B N005 C00E O007 -0.4(10) . . . .
C00B N005 C00E C00H -178.5(7) . . . .
C00C N004 C008 C009 0.6(8) . . . .
C00C N004 C008 C00F 178.5(6) . . . .
C00E N005 C00B C006 -94.5(6) . . . .
C00E N005 C00B C00F 144.1(6) . . . .
C00E C00H N00K C00I 177.2(10) . . . .
C00F C008 C009 N00A -178.7(6) . . . .
O00G C00I C00J N00D -11.1(17) . . . .
O00G C00I N00K C00H 1.6(19) . . . .
C00J C00I N00K C00H -177.5(10) . . . .
N00K C00I C00J N00D 168.1(10) . . . .
O2 C3 N5 C6 -2(2) . . . .
O2 C3 N5 C10 -173(2) . . . .
